data_4021559
loop_
_publ_author_name
'Chikoto Fujimoto'
'Yukio Kusunose'
'Hiromitsu Maeda'

_publ_section_title
;
 CH&#x00B7;&#x00B7;&#x00B7;Anion Interaction in BF~2~ Complexes of
 C~3~-Bridged Oligopyrroles
;
_journal_name_full 'Journal of Organic Chemistry'
_journal_page_first 2389
_journal_page_last 2394
_journal_paper_doi 10.1021/jo052511f
_journal_volume 71
_journal_year 2006
_chemical_formula_moiety 'C12 H11 B F2 N2 O2'
_chemical_formula_sum 'C12 H11 B F2 N2 O2'
_chemical_formula_weight 264.04
_chemical_name_systematic
; 
 ? 
;
_space_group_IT_number 14
_symmetry_cell_setting monoclinic
_symmetry_space_group_name_Hall '-P 2yn'
_symmetry_space_group_name_H-M 'P 1 21/n 1'
_atom_sites_solution_hydrogens geom
_atom_sites_solution_primary direct
_atom_sites_solution_secondary difmap
_audit_creation_method SHELXL-97
_cell_angle_alpha 90.00
_cell_angle_beta 91.287(4)
_cell_angle_gamma 90.00
_cell_formula_units_Z 4
_cell_length_a 7.2512(15)
_cell_length_b 10.180(2)
_cell_length_c 15.873(3)
_cell_measurement_reflns_used 2895
_cell_measurement_temperature 90(2)
_cell_measurement_theta_max 27.99
_cell_measurement_theta_min 2.38
_cell_volume 1171.4(4)
_computing_cell_refinement 'Bruker SMART'
_computing_data_collection 'Bruker SMART'
_computing_data_reduction 'Bruker SAINT'
_computing_molecular_graphics 'Bruker SHELXTL'
_computing_publication_material 'Bruker SHELXTL'
_computing_structure_refinement 'SHELXL-97 (Sheldrick, 1997)'
_computing_structure_solution 'SHELXS-97 (Sheldrick, 1990)'
_diffrn_ambient_temperature 90(2)
_diffrn_detector_area_resol_mean 8.366
_diffrn_measured_fraction_theta_full 0.928
_diffrn_measured_fraction_theta_max 0.928
_diffrn_measurement_device_type 'CCD area detector'
_diffrn_measurement_method 'phi and omega scans'
_diffrn_radiation_monochromator graphite
_diffrn_radiation_source 'fine-focus sealed tube'
_diffrn_radiation_type MoK\a
_diffrn_radiation_wavelength 0.71073
_diffrn_reflns_av_R_equivalents 0.0331
_diffrn_reflns_av_sigmaI/netI 0.0447
_diffrn_reflns_limit_h_max 9
_diffrn_reflns_limit_h_min -9
_diffrn_reflns_limit_k_max 13
_diffrn_reflns_limit_k_min -8
_diffrn_reflns_limit_l_max 20
_diffrn_reflns_limit_l_min -21
_diffrn_reflns_number 6937
_diffrn_reflns_theta_full 28.15
_diffrn_reflns_theta_max 28.15
_diffrn_reflns_theta_min 2.38
_exptl_absorpt_coefficient_mu 0.122
_exptl_absorpt_correction_T_max 0.9939
_exptl_absorpt_correction_T_min 0.9759
_exptl_absorpt_correction_type empirical
_exptl_crystal_colour yellow
_exptl_crystal_density_diffrn 1.497
_exptl_crystal_density_method 'not measured'
_exptl_crystal_description prism
_exptl_crystal_F_000 544
_exptl_crystal_size_max 0.20
_exptl_crystal_size_mid 0.10
_exptl_crystal_size_min 0.05
_refine_diff_density_max 0.501
_refine_diff_density_min -0.273
_refine_diff_density_rms 0.069
_refine_ls_extinction_method none
_refine_ls_goodness_of_fit_ref 1.261
_refine_ls_hydrogen_treatment constr
_refine_ls_matrix_type full
_refine_ls_number_parameters 173
_refine_ls_number_reflns 2667
_refine_ls_number_restraints 0
_refine_ls_restrained_S_all 1.261
_refine_ls_R_factor_all 0.0949
_refine_ls_R_factor_gt 0.0802
_refine_ls_shift/su_max 0.000
_refine_ls_shift/su_mean 0.000
_refine_ls_structure_factor_coef Fsqd
_refine_ls_weighting_details 'calc w=1/[\s^2^(Fo^2^)+(0.0433P)^2^+1.4588P] where P=(Fo^2^+2Fc^2^)/3'
_refine_ls_weighting_scheme calc
_refine_ls_wR_factor_gt 0.1531
_refine_ls_wR_factor_ref 0.1593
_reflns_number_gt 2300
_reflns_number_total 2667
_reflns_threshold_expression >2sigma(I)
_cod_data_source_file jo052511from20051206_022159_2.cif
_cod_depositor_comments
;
The following automatic conversions were performed:
'_symmetry_cell_setting' value 'Monoclinic' changed to 'monoclinic'
according to '/home/saulius/struct/CIF-dictionaries/cif_core.dic'
dictionary named 'cif_core.dic' version 2.4.1 from 2010-06-29.

Automatic conversion script
Id: cif_fix_enum 1527 2010-12-29 10:47:43Z saulius 
;
_cod_original_sg_symbol_H-M 'P 21/n'
_cod_database_code 4021559

loop_
_symmetry_equiv_pos_as_xyz
'x, y, z'
'-x+1/2, y+1/2, -z+1/2'
'-x, -y, -z'
'x-1/2, -y-1/2, z-1/2'

loop_
_atom_site_label
_atom_site_type_symbol
_atom_site_fract_x
_atom_site_fract_y
_atom_site_fract_z
_atom_site_U_iso_or_equiv
_atom_site_adp_type
_atom_site_occupancy
_atom_site_symmetry_multiplicity
_atom_site_calc_flag
_atom_site_refinement_flags
O1 O 1.1537(3) 0.72274(19) 0.46555(12) 0.0198(5) Uani 1 1 d .
O2 O 1.1374(3) 0.54492(19) 0.36165(12) 0.0191(4) Uani 1 1 d .
F1 F 1.4142(2) 0.61166(19) 0.42420(12) 0.0327(5) Uani 1 1 d .
F2 F 1.2669(2) 0.74749(18) 0.33125(11) 0.0282(4) Uani 1 1 d .
C5 C 0.9776(4) 0.7072(3) 0.47898(16) 0.0150(6) Uani 1 1 d .
C7 C 0.9598(4) 0.5340(3) 0.37672(17) 0.0150(5) Uani 1 1 d .
C6 C 0.8753(4) 0.6136(3) 0.43459(17) 0.0175(6) Uani 1 1 d .
H6 H 0.7471 0.6044 0.4441 0.021 Uiso 1 1 calc R
N1 N 0.9922(3) 0.8865(2) 0.58605(14) 0.0177(5) Uani 1 1 d .
N2 N 0.9526(3) 0.3582(2) 0.27137(14) 0.0179(5) Uani 1 1 d .
H2 H 1.0719 0.3591 0.2624 0.021 Uiso 1 1 calc R
C9 C 0.6775(4) 0.4046(3) 0.32285(17) 0.0182(6) Uani 1 1 d .
H9 H 0.5820 0.4426 0.3548 0.022 Uiso 1 1 calc R
C8 C 0.8639(4) 0.4367(3) 0.32784(17) 0.0169(6) Uani 1 1 d .
C4 C 0.8981(4) 0.7894(3) 0.54102(17) 0.0174(6) Uani 1 1 d .
C12 C 1.1873(4) 0.9237(3) 0.58240(19) 0.0211(6) Uani 1 1 d .
H12A H 1.2142 0.9553 0.5257 0.032 Uiso 1 1 calc R
H12B H 1.2646 0.8472 0.5957 0.032 Uiso 1 1 calc R
H12C H 1.2134 0.9936 0.6235 0.032 Uiso 1 1 calc R
C3 C 0.7157(4) 0.7911(3) 0.56688(18) 0.0225(6) Uani 1 1 d .
H3 H 0.6193 0.7353 0.5469 0.027 Uiso 1 1 calc R
C1 C 0.8718(4) 0.9452(3) 0.63752(19) 0.0235(6) Uani 1 1 d .
H1 H 0.9012 1.0149 0.6753 0.028 Uiso 1 1 calc R
C10 C 0.6569(4) 0.3060(3) 0.26190(19) 0.0213(6) Uani 1 1 d .
H10 H 0.5446 0.2651 0.2446 0.026 Uiso 1 1 calc R
C2 C 0.7001(4) 0.8892(3) 0.62720(19) 0.0252(7) Uani 1 1 d .
H2A H 0.5915 0.9130 0.6559 0.030 Uiso 1 1 calc R
C11 C 0.8285(4) 0.2794(3) 0.23174(18) 0.0221(6) Uani 1 1 d .
H11 H 0.8557 0.2160 0.1899 0.027 Uiso 1 1 calc R
B1 B 1.2463(4) 0.6563(3) 0.3957(2) 0.0186(7) Uani 1 1 d .

loop_
_atom_site_aniso_label
_atom_site_aniso_U_11
_atom_site_aniso_U_22
_atom_site_aniso_U_33
_atom_site_aniso_U_23
_atom_site_aniso_U_13
_atom_site_aniso_U_12
O1 0.0172(10) 0.0197(11) 0.0227(10) -0.0043(8) 0.0029(8) -0.0027(8)
O2 0.0163(10) 0.0182(10) 0.0230(10) -0.0045(8) 0.0057(8) 0.0000(8)
F1 0.0199(9) 0.0366(11) 0.0414(11) -0.0139(9) -0.0064(8) 0.0068(8)
F2 0.0322(10) 0.0271(10) 0.0257(9) -0.0025(8) 0.0084(7) -0.0084(8)
C5 0.0162(13) 0.0144(13) 0.0145(13) 0.0060(10) 0.0006(10) 0.0025(10)
C7 0.0163(13) 0.0117(13) 0.0169(13) 0.0055(11) -0.0025(10) 0.0021(10)
C6 0.0135(13) 0.0198(14) 0.0192(14) 0.0007(11) -0.0027(10) 0.0009(10)
N1 0.0204(12) 0.0156(12) 0.0172(12) -0.0017(10) 0.0002(9) 0.0009(9)
N2 0.0191(12) 0.0158(12) 0.0187(12) -0.0023(10) 0.0006(9) 0.0002(9)
C9 0.0181(13) 0.0170(14) 0.0195(14) 0.0024(11) 0.0009(11) 0.0019(11)
C8 0.0201(14) 0.0155(13) 0.0152(13) 0.0034(11) 0.0012(10) 0.0029(11)
C4 0.0187(13) 0.0174(14) 0.0161(13) 0.0017(11) -0.0017(10) -0.0006(11)
C12 0.0203(14) 0.0186(15) 0.0242(15) -0.0040(12) -0.0059(11) -0.0017(11)
C3 0.0218(14) 0.0243(15) 0.0215(15) -0.0051(12) 0.0043(11) -0.0023(12)
C1 0.0273(16) 0.0223(15) 0.0208(15) -0.0066(12) 0.0003(12) 0.0014(12)
C10 0.0201(14) 0.0170(14) 0.0265(15) 0.0027(12) -0.0063(11) -0.0033(11)
C2 0.0231(15) 0.0272(16) 0.0256(16) -0.0043(13) 0.0056(12) 0.0011(12)
C11 0.0295(16) 0.0143(14) 0.0224(15) -0.0033(12) -0.0033(12) 0.0005(12)
B1 0.0135(14) 0.0211(16) 0.0213(16) -0.0030(13) 0.0034(12) -0.0030(12)

loop_
_atom_type_symbol
_atom_type_description
_atom_type_scat_dispersion_real
_atom_type_scat_dispersion_imag
_atom_type_scat_source
C C 0.0033 0.0016 'International Tables Vol C Tables 4.2.6.8 and 6.1.1.4'
H H 0.0000 0.0000 'International Tables Vol C Tables 4.2.6.8 and 6.1.1.4'
B B 0.0013 0.0007 'International Tables Vol C Tables 4.2.6.8 and 6.1.1.4'
N N 0.0061 0.0033 'International Tables Vol C Tables 4.2.6.8 and 6.1.1.4'
O O 0.0106 0.0060 'International Tables Vol C Tables 4.2.6.8 and 6.1.1.4'
F F 0.0171 0.0103 'International Tables Vol C Tables 4.2.6.8 and 6.1.1.4'

loop_
_geom_angle_atom_site_label_1
_geom_angle_atom_site_label_2
_geom_angle_atom_site_label_3
_geom_angle
C5 O1 B1 122.0(2)
C7 O2 B1 120.9(2)
O1 C5 C6 120.8(2)
O1 C5 C4 116.9(2)
C6 C5 C4 122.3(2)
O2 C7 C6 121.4(2)
O2 C7 C8 115.1(2)
C6 C7 C8 123.4(2)
C7 C6 C5 120.0(2)
C7 C6 H6 120.0
C5 C6 H6 120.0
C1 N1 C4 108.1(2)
C1 N1 C12 123.2(2)
C4 N1 C12 128.8(2)
C11 N2 C8 109.5(2)
C11 N2 H2 125.3
C8 N2 H2 125.3
C8 C9 C10 107.2(2)
C8 C9 H9 126.4
C10 C9 H9 126.4
N2 C8 C9 107.2(2)
N2 C8 C7 121.9(2)
C9 C8 C7 130.8(3)
N1 C4 C3 107.3(2)
N1 C4 C5 124.9(2)
C3 C4 C5 127.8(3)
N1 C12 H12A 109.5
N1 C12 H12B 109.5
H12A C12 H12B 109.5
N1 C12 H12C 109.5
H12A C12 H12C 109.5
H12B C12 H12C 109.5
C2 C3 C4 107.7(3)
C2 C3 H3 126.1
C4 C3 H3 126.1
N1 C1 C2 109.9(3)
N1 C1 H1 125.1
C2 C1 H1 125.1
C11 C10 C9 107.4(2)
C11 C10 H10 126.3
C9 C10 H10 126.3
C1 C2 C3 107.0(3)
C1 C2 H2A 126.5
C3 C2 H2A 126.5
N2 C11 C10 108.7(3)
N2 C11 H11 125.6
C10 C11 H11 125.6
F1 B1 F2 110.8(2)
F1 B1 O1 108.7(2)
F2 B1 O1 107.8(2)
F1 B1 O2 109.3(2)
F2 B1 O2 108.0(2)
O1 B1 O2 112.3(2)

loop_
_geom_bond_atom_site_label_1
_geom_bond_atom_site_label_2
_geom_bond_distance
O1 C5 1.309(3)
O1 B1 1.473(4)
O2 C7 1.320(3)
O2 B1 1.477(4)
F1 B1 1.367(4)
F2 B1 1.392(4)
C5 C6 1.389(4)
C5 C4 1.424(4)
C7 C6 1.378(4)
C7 C8 1.430(4)
C6 H6 0.9500
N1 C1 1.349(4)
N1 C4 1.390(4)
N1 C12 1.467(4)
N2 C11 1.350(4)
N2 C8 1.372(4)
N2 H2 0.8800
C9 C8 1.391(4)
C9 C10 1.400(4)
C9 H9 0.9500
C4 C3 1.394(4)
C12 H12A 0.9800
C12 H12B 0.9800
C12 H12C 0.9800
C3 C2 1.389(4)
C3 H3 0.9500
C1 C2 1.376(4)
C1 H1 0.9500
C10 C11 1.371(4)
C10 H10 0.9500
C2 H2A 0.9500
C11 H11 0.9500
